data_1536308
loop_
_publ_author_name
'Deiseroth, H.J.'
'Reiner, C.'
'Xhaxhiu, K.'
'Schlosser, M.'
'Kienle, L.'

_publ_section_title
;
 X-ray and transmission electron microscopy investigations of the new
 solids In5 S5 Cl, In5 Se5 Cl, In5 S5 Br and In5 Se5 Br
;
_journal_name_full 'Zeitschrift fuer Anorganische und Allgemeine Chemie'
_journal_page_first 2319
_journal_page_last 2328
_journal_volume 630
_journal_year 2004
_chemical_formula_sum 'Br In5 Se5'
_chemical_name_systematic 'In5 Se5 Br'
_space_group_IT_number 31
_symmetry_space_group_name_Hall 'P 2ac -2'
_symmetry_space_group_name_H-M 'P m n 21'
_cell_angle_alpha 90
_cell_angle_beta 90
_cell_angle_gamma 90
_cell_formula_units_Z 2
_cell_length_a 4.0932
_cell_length_b 9.3331
_cell_length_c 15.2505
_cell_volume 582.603
_citation_journal_id_ASTM ZAACAB
_cod_data_source_file Deiseroth_ZAACAB_2004_1693.cif
_cod_data_source_block Br1In5Se5
_cod_original_cell_volume 582.6034
_cod_original_formula_sum 'Br1 In5 Se5'
_cod_database_code 1536308

loop_
_symmetry_equiv_pos_as_xyz
x,y,z
-x+1/2,-y,z+1/2
-x,y,z
x+1/2,-y,z+1/2

loop_
_atom_site_label
_atom_site_type_symbol
_atom_site_fract_x
_atom_site_fract_y
_atom_site_fract_z
_atom_site_occupancy
_atom_site_U_iso_or_equiv
Se1 Se-2 -0.5 0.70593 0.35846 1 0.0
Br1 Br-1 -1 0.40729 0.45522 1 0.0
Se3 Se-2 0 0.77503 0.56868 1 0.0
Se4 Se-2 -0.5 1.07105 0.4594 1 0.0
Se2 Se-2 -0.5 0.42844 0.65933 1 0.0
In3 In+2 -0.5 0.19433 0.30369 1 0.0
In1 In+2 0 0.89448 0.40439 1 0.0
In2 In+2 -0.5 0.60597 0.52381 1 0.0
In5 In+2 -0.5 -0.14617 0.11299 1 0.0
Se5 Se-2 0 1.03418 0.24865 1 0.0
In4 In+2 -0.5 0.47645 0.2543 1 0.0
